data_1577074
loop_
_publ_author_name
'Chung, Duy T. M.'
'Nguyen, Khiem Chau'
'Liu, Yizhou'
'Lindsey, Jonathan S.'

_publ_section_title
;
 Synthesis of bacteriochlorophyll <i>a</i>.
;
_journal_issue 15
_journal_name_full 'Chemical science'
_journal_page_first 7454
_journal_page_last 7465
_journal_paper_doi 10.1039/d5sc10233b
_journal_volume 17
_journal_year 2026
_chemical_absolute_configuration syn
_chemical_compound_source synthetic
_chemical_formula_moiety 'C16 H21 N O'
_chemical_formula_sum 'C16 H21 N O'
_chemical_formula_weight 243.34
_space_group_crystal_system monoclinic
_space_group_IT_number 4
_space_group_name_Hall 'P 2yb'
_space_group_name_H-M_alt 'P 1 21 1'
_atom_sites_solution_hydrogens mixed
_atom_sites_solution_primary dual
_audit_creation_date 2024-05-21
_audit_creation_method
;
Olex2 1.5
(compiled 2024.02.16 svn.r378c4104 for OlexSys, GUI svn.r6928)
;
_audit_update_record
;
2025-12-28 deposited with the CCDC.	2026-03-26 downloaded from the CCDC.
;
_cell_angle_alpha 90
_cell_angle_beta 111.271(4)
_cell_angle_gamma 90
_cell_formula_units_Z 4
_cell_length_a 9.5441(12)
_cell_length_b 14.821(2)
_cell_length_c 11.1946(15)
_cell_measurement_reflns_used 9736
_cell_measurement_temperature 100(2)
_cell_measurement_theta_max 67.42
_cell_measurement_theta_min 4.97
_cell_volume 1475.6(3)
_computing_cell_refinement 'SAINT V8.40B (?, 2016)'
_computing_data_reduction 'SAINT V8.40B (?, 2016)'
_computing_molecular_graphics 'Olex2 1.5 (Dolomanov et al., 2009)'
_computing_publication_material 'Olex2 1.5 (Dolomanov et al., 2009)'
_computing_structure_refinement 'XL  (Sheldrick, 2008)'
_computing_structure_solution 'SHELXT 2018/2 (Sheldrick, 2018)'
_diffrn_ambient_temperature 100.00
_diffrn_measured_fraction_theta_full 0.996
_diffrn_measured_fraction_theta_max 0.996
_diffrn_measurement_device_type 'Bruker D8 Venture'
_diffrn_measurement_method '\f and \w scans'
_diffrn_radiation_type CuK\a
_diffrn_radiation_wavelength 1.54178
_diffrn_reflns_av_R_equivalents 0.0458
_diffrn_reflns_av_unetI/netI 0.0299
_diffrn_reflns_Laue_measured_fraction_full 0.996
_diffrn_reflns_Laue_measured_fraction_max 0.996
_diffrn_reflns_limit_h_max 11
_diffrn_reflns_limit_h_min -11
_diffrn_reflns_limit_k_max 17
_diffrn_reflns_limit_k_min -17
_diffrn_reflns_limit_l_max 13
_diffrn_reflns_limit_l_min -13
_diffrn_reflns_number 30070
_diffrn_reflns_point_group_measured_fraction_full 0.991
_diffrn_reflns_point_group_measured_fraction_max 0.991
_diffrn_reflns_theta_full 67.545
_diffrn_reflns_theta_max 67.545
_diffrn_reflns_theta_min 4.238
_diffrn_source_current 1.1
_diffrn_source_power 0.05500000000000001
_diffrn_source_voltage 50.0
_diffrn_standards_number 0
_exptl_absorpt_coefficient_mu 0.523
_exptl_absorpt_correction_T_max 0.7529
_exptl_absorpt_correction_T_min 0.6721
_exptl_absorpt_correction_type multi-scan
_exptl_absorpt_process_details
;
SADABS-2016/2 (Bruker,2016/2) was used for absorption correction.
wR2(int) was 0.0995 before and 0.0651 after correction.
The Ratio of minimum to maximum transmission is 0.8927.
The \l/2 correction factor is Not present.
;
_exptl_crystal_colour 'clear light colourless'
_exptl_crystal_colour_lustre clear
_exptl_crystal_colour_modifier light
_exptl_crystal_colour_primary colourless
_exptl_crystal_density_diffrn 1.095
_exptl_crystal_description block
_exptl_crystal_F_000 528
_exptl_crystal_size_max 0.408
_exptl_crystal_size_mid 0.203
_exptl_crystal_size_min 0.06
_refine_diff_density_max 0.135
_refine_diff_density_min -0.158
_refine_diff_density_rms 0.031
_refine_ls_abs_structure_details
;
 Flack x determined using 2414 quotients [(I+)-(I-)]/[(I+)+(I-)]
 (Parsons, Flack and Wagner, Acta Cryst. B69 (2013) 249-259).
;
_refine_ls_abs_structure_Flack -0.10(19)
_refine_ls_extinction_method none
_refine_ls_goodness_of_fit_ref 1.045
_refine_ls_hydrogen_treatment mixed
_refine_ls_matrix_type full
_refine_ls_number_parameters 341
_refine_ls_number_reflns 5282
_refine_ls_number_restraints 1
_refine_ls_restrained_S_all 1.045
_refine_ls_R_factor_all 0.0361
_refine_ls_R_factor_gt 0.0354
_refine_ls_shift/su_max 0.000
_refine_ls_shift/su_mean 0.000
_refine_ls_structure_factor_coef Fsqd
_refine_ls_weighting_details 'w=1/[\s^2^(Fo^2^)+(0.0609P)^2^+0.2169P] where P=(Fo^2^+2Fc^2^)/3'
_refine_ls_weighting_scheme calc
_refine_ls_wR_factor_gt 0.0920
_refine_ls_wR_factor_ref 0.0933
_reflns_Friedel_coverage 0.908
_reflns_Friedel_fraction_full 0.985
_reflns_Friedel_fraction_max 0.985
_reflns_number_gt 5185
_reflns_number_total 5282
_reflns_threshold_expression 'I > 2\s(I)'
_cod_data_source_file d5sc10233b2.cif
_cod_data_source_block cu_ncsu_pn74_6_0m_a
_cod_depositor_comments 'Adding full bibliography for 1577074--1577076.cif.'
_cod_database_code 1577074
_shelx_shelxl_version_number 2019/1
_shelx_space_group_comment
;
The symmetry employed for this shelxl refinement is uniquely defined
by the following loop, which should always be used as a source of
symmetry information in preference to the above space-group names.
They are only intended as comments.
;
_shelx_estimated_absorpt_t_max 0.969
_shelx_estimated_absorpt_t_min 0.815
_olex2_refinement_description
;
1. Fixed Uiso
 At 1.2 times of:
  All C(H) groups, All C(H,H) groups
 At 1.5 times of:
  All C(H,H,H) groups
2.a Ternary CH refined with riding coordinates:
 C8(H8), C9(H9), C24(H24), C25(H25)
2.b Secondary CH2 refined with riding coordinates:
 C15(H15A,H15B), C31(H31A,H31B)
2.c Aromatic/amide H refined with riding coordinates:
 C2(H2), C4(H4), C6(H6), C18(H18), C20(H20), C22(H22)
2.d Idealised Me refined as rotating group:
 C12(H12A,H12B,H12C), C13(H13A,H13B,H13C), C14(H14A,H14B,H14C), C16(H16A,H16B,
 H16C), C28(H28A,H28B,H28C), C29(H29A,H29B,H29C), C30(H30A,H30B,H30C), C32(H32A,
 H32B,H32C)
2.e :
 C11(H11), C27(H27)
;
_olex2_submission_special_instructions 'No special instructions were received'

loop_
_space_group_symop_operation_xyz
'x, y, z'
'-x, y+1/2, -z'

loop_
_atom_site_label
_atom_site_type_symbol
_atom_site_fract_x
_atom_site_fract_y
_atom_site_fract_z
_atom_site_U_iso_or_equiv
_atom_site_adp_type
_atom_site_occupancy
_atom_site_site_symmetry_order
_atom_site_calc_flag
_atom_site_refinement_flags_posn
_atom_site_refinement_flags_adp
_atom_site_refinement_flags_occupancy
_atom_site_disorder_assembly
_atom_site_disorder_group
C1 C 0.6466(2) 0.61775(14) 0.75744(19) 0.0233(4) Uani 1 1 d . . . . .
C2 C 0.7936(2) 0.63942(15) 0.8368(2) 0.0267(5) Uani 1 1 d . . . . .
H2 H 0.874418 0.601724 0.837524 0.032 Uiso 1 1 calc R U . . .
C3 C 0.8227(2) 0.71556(15) 0.9146(2) 0.0289(5) Uani 1 1 d . . . . .
C4 C 0.7026(3) 0.77021(15) 0.9124(2) 0.0282(5) Uani 1 1 d . . . . .
H4 H 0.721278 0.822090 0.965765 0.034 Uiso 1 1 calc R U . . .
C5 C 0.5569(2) 0.74984(15) 0.8336(2) 0.0251(4) Uani 1 1 d . . . . .
C6 C 0.5282(2) 0.67346(15) 0.7550(2) 0.0242(4) Uani 1 1 d . . . . .
H6 H 0.428327 0.659660 0.700153 0.029 Uiso 1 1 calc R U . . .
C7 C 0.5024(2) 0.48974(14) 0.62541(19) 0.0222(4) Uani 1 1 d . . . . .
C8 C 0.5228(2) 0.40162(14) 0.56368(19) 0.0222(4) Uani 1 1 d . . . . .
H8 H 0.631007 0.394464 0.574863 0.027 Uiso 1 1 calc R U . . .
C9 C 0.4758(2) 0.32309(15) 0.6330(2) 0.0274(5) Uani 1 1 d . . . . .
H9 H 0.367624 0.331978 0.620971 0.033 Uiso 1 1 calc R U . . .
C10 C 0.5647(3) 0.32968(18) 0.7711(2) 0.0383(6) Uani 1 1 d . . . . .
C11 C 0.6427(4) 0.3380(3) 0.8807(3) 0.0620(9) Uani 1 1 d . . . . .
H11 H 0.705122 0.344569 0.968316 0.074 Uiso 1 1 calc R U . . .
C12 C 0.9824(3) 0.73912(19) 0.9985(3) 0.0428(6) Uani 1 1 d . . . . .
H12A H 1.017094 0.790244 0.960979 0.064 Uiso 1 1 calc R U . . .
H12B H 1.047789 0.686979 1.004400 0.064 Uiso 1 1 calc R U . . .
H12C H 0.985915 0.755385 1.084350 0.064 Uiso 1 1 calc R U . . .
C13 C 0.4275(3) 0.81020(17) 0.8295(3) 0.0351(5) Uani 1 1 d . . . . .
H13A H 0.353777 0.775079 0.852184 0.053 Uiso 1 1 calc R U . . .
H13B H 0.379627 0.834852 0.742909 0.053 Uiso 1 1 calc R U . . .
H13C H 0.465270 0.859777 0.890714 0.053 Uiso 1 1 calc R U . . .
C14 C 0.4273(3) 0.40447(17) 0.4208(2) 0.0334(5) Uani 1 1 d . . . . .
H14A H 0.434151 0.346313 0.381609 0.050 Uiso 1 1 calc R U . . .
H14B H 0.464284 0.452422 0.379585 0.050 Uiso 1 1 calc R U . . .
H14C H 0.322331 0.416503 0.409543 0.050 Uiso 1 1 calc R U . . .
C15 C 0.4916(3) 0.22843(16) 0.5815(3) 0.0367(5) Uani 1 1 d . . . . .
H15A H 0.455641 0.182916 0.628428 0.044 Uiso 1 1 calc R U . . .
H15B H 0.425765 0.225043 0.489944 0.044 Uiso 1 1 calc R U . . .
C16 C 0.6507(3) 0.20443(17) 0.5937(3) 0.0403(6) Uani 1 1 d . . . . .
H16A H 0.654434 0.141002 0.570348 0.060 Uiso 1 1 calc R U . . .
H16B H 0.718874 0.213926 0.682443 0.060 Uiso 1 1 calc R U . . .
H16C H 0.681533 0.242848 0.536394 0.060 Uiso 1 1 calc R U . . .
C17 C 0.1936(2) 0.49319(13) 0.85762(19) 0.0210(4) Uani 1 1 d . . . . .
C18 C 0.3392(2) 0.52744(14) 0.9156(2) 0.0240(4) Uani 1 1 d . . . . .
H18 H 0.402026 0.533305 0.866873 0.029 Uiso 1 1 calc R U . . .
C19 C 0.3927(2) 0.55293(15) 1.0434(2) 0.0272(5) Uani 1 1 d . . . . .
C20 C 0.2983(3) 0.54300(15) 1.1130(2) 0.0296(5) Uani 1 1 d . . . . .
H20 H 0.333208 0.561040 1.200311 0.036 Uiso 1 1 calc R U . . .
C21 C 0.1548(3) 0.50745(15) 1.0576(2) 0.0287(5) Uani 1 1 d . . . . .
C22 C 0.1020(2) 0.48162(14) 0.9289(2) 0.0235(4) Uani 1 1 d . . . . .
H22 H 0.004410 0.456370 0.890358 0.028 Uiso 1 1 calc R U . . .
C23 C 0.0107(2) 0.45220(13) 0.64191(18) 0.0202(4) Uani 1 1 d . . . . .
C24 C 0.0046(2) 0.42720(13) 0.5080(2) 0.0215(4) Uani 1 1 d . . . . .
H24 H 0.104687 0.439757 0.501736 0.026 Uiso 1 1 calc R U . . .
C25 C -0.0300(2) 0.32453(13) 0.4868(2) 0.0213(4) Uani 1 1 d . . . . .
H25 H -0.138180 0.315822 0.474875 0.026 Uiso 1 1 calc R U . . .
C26 C 0.0599(2) 0.27218(15) 0.6001(2) 0.0266(4) Uani 1 1 d . . . . .
C27 C 0.1333(3) 0.23223(17) 0.6944(2) 0.0363(5) Uani 1 1 d . . . . .
H27 H 0.191860 0.200380 0.769663 0.044 Uiso 1 1 calc R U . . .
C28 C 0.5487(3) 0.59138(19) 1.1046(2) 0.0379(6) Uani 1 1 d . . . . .
H28A H 0.601425 0.560217 1.185722 0.057 Uiso 1 1 calc R U . . .
H28B H 0.542005 0.655905 1.120873 0.057 Uiso 1 1 calc R U . . .
H28C H 0.604072 0.583023 1.046825 0.057 Uiso 1 1 calc R U . . .
C29 C 0.0557(3) 0.4952(2) 1.1353(2) 0.0409(6) Uani 1 1 d . . . . .
H29A H -0.048818 0.508603 1.081580 0.061 Uiso 1 1 calc R U . . .
H29B H 0.088496 0.536197 1.208906 0.061 Uiso 1 1 calc R U . . .
H29C H 0.062963 0.432699 1.165662 0.061 Uiso 1 1 calc R U . . .
C30 C -0.1152(3) 0.48409(15) 0.4083(2) 0.0300(5) Uani 1 1 d . . . . .
H30A H -0.121368 0.466446 0.322117 0.045 Uiso 1 1 calc R U . . .
H30B H -0.088167 0.548054 0.422206 0.045 Uiso 1 1 calc R U . . .
H30C H -0.212776 0.474223 0.416550 0.045 Uiso 1 1 calc R U . . .
C31 C -0.0089(2) 0.28896(15) 0.3655(2) 0.0270(5) Uani 1 1 d . . . . .
H31A H -0.071952 0.324988 0.290940 0.032 Uiso 1 1 calc R U . . .
H31B H 0.097406 0.297344 0.374527 0.032 Uiso 1 1 calc R U . . .
C32 C -0.0501(3) 0.18967(15) 0.3398(2) 0.0319(5) Uani 1 1 d . . . . .
H32A H -0.051602 0.173388 0.254529 0.048 Uiso 1 1 calc R U . . .
H32B H -0.149681 0.179158 0.343802 0.048 Uiso 1 1 calc R U . . .
H32C H 0.024504 0.152595 0.404648 0.048 Uiso 1 1 calc R U . . .
N1 N 0.62876(19) 0.53845(12) 0.68209(17) 0.0233(4) Uani 1 1 d . . . . .
N2 N 0.14947(18) 0.47105(11) 0.72593(16) 0.0202(4) Uani 1 1 d . . . . .
O1 O 0.37642(15) 0.51317(10) 0.62200(14) 0.0274(3) Uani 1 1 d . . . . .
O2 O -0.10429(15) 0.45282(11) 0.66777(14) 0.0269(3) Uani 1 1 d . . . . .
H2A H 0.221(3) 0.4739(18) 0.695(2) 0.027(6) Uiso 1 1 d . . . . .
H1 H 0.718(3) 0.5138(19) 0.680(2) 0.028(6) Uiso 1 1 d . . . . .

loop_
_atom_site_aniso_label
_atom_site_aniso_U_11
_atom_site_aniso_U_22
_atom_site_aniso_U_33
_atom_site_aniso_U_23
_atom_site_aniso_U_13
_atom_site_aniso_U_12
C1 0.0232(9) 0.0230(10) 0.0258(10) -0.0002(8) 0.0116(8) -0.0017(8)
C2 0.0207(10) 0.0246(11) 0.0332(11) -0.0007(9) 0.0078(8) 0.0005(8)
C3 0.0248(10) 0.0253(11) 0.0329(11) -0.0022(9) 0.0062(9) -0.0021(8)
C4 0.0310(11) 0.0236(10) 0.0301(11) -0.0032(9) 0.0112(9) -0.0030(9)
C5 0.0256(10) 0.0254(11) 0.0259(10) 0.0005(8) 0.0110(8) 0.0002(8)
C6 0.0207(9) 0.0264(10) 0.0266(10) -0.0005(8) 0.0097(8) -0.0001(8)
C7 0.0194(9) 0.0258(10) 0.0225(9) -0.0010(8) 0.0090(8) -0.0029(8)
C8 0.0203(10) 0.0240(10) 0.0237(10) -0.0020(8) 0.0097(8) -0.0031(8)
C9 0.0281(10) 0.0269(11) 0.0319(11) -0.0004(9) 0.0166(9) -0.0027(9)
C10 0.0476(14) 0.0388(14) 0.0357(14) 0.0079(11) 0.0239(12) 0.0105(11)
C11 0.069(2) 0.087(3) 0.0303(15) 0.0111(15) 0.0188(15) 0.0220(18)
C12 0.0279(12) 0.0347(13) 0.0534(15) -0.0118(12) -0.0002(11) -0.0012(10)
C13 0.0305(11) 0.0322(12) 0.0442(13) -0.0078(10) 0.0155(10) 0.0030(10)
C14 0.0380(13) 0.0348(12) 0.0256(11) -0.0037(9) 0.0094(9) 0.0011(10)
C15 0.0458(14) 0.0250(11) 0.0474(14) -0.0005(10) 0.0267(12) -0.0058(10)
C16 0.0506(15) 0.0297(12) 0.0489(14) 0.0022(11) 0.0278(12) 0.0063(11)
C17 0.0204(9) 0.0184(9) 0.0225(9) 0.0021(8) 0.0059(7) 0.0026(7)
C18 0.0216(9) 0.0243(10) 0.0250(10) 0.0011(8) 0.0070(8) 0.0010(8)
C19 0.0279(11) 0.0239(10) 0.0254(10) 0.0019(8) 0.0045(9) 0.0003(8)
C20 0.0389(12) 0.0265(11) 0.0203(10) 0.0018(8) 0.0069(9) 0.0024(9)
C21 0.0356(11) 0.0247(11) 0.0275(10) 0.0054(9) 0.0136(9) 0.0040(9)
C22 0.0238(9) 0.0206(10) 0.0259(10) 0.0028(8) 0.0090(8) 0.0011(8)
C23 0.0185(9) 0.0170(9) 0.0237(10) 0.0005(8) 0.0060(7) 0.0014(7)
C24 0.0186(9) 0.0205(10) 0.0248(10) -0.0019(8) 0.0069(8) -0.0018(7)
C25 0.0173(9) 0.0204(10) 0.0255(10) -0.0014(8) 0.0070(8) -0.0010(7)
C26 0.0259(10) 0.0219(10) 0.0322(11) -0.0022(9) 0.0108(9) -0.0004(8)
C27 0.0361(12) 0.0302(12) 0.0364(13) 0.0053(10) 0.0058(10) 0.0080(10)
C28 0.0336(13) 0.0443(14) 0.0278(12) -0.0043(10) 0.0017(10) -0.0090(10)
C29 0.0481(14) 0.0490(15) 0.0320(12) 0.0016(11) 0.0223(11) -0.0043(12)
C30 0.0350(11) 0.0245(11) 0.0254(10) -0.0002(8) 0.0048(9) 0.0023(9)
C31 0.0282(10) 0.0248(11) 0.0297(11) -0.0041(9) 0.0127(9) -0.0027(9)
C32 0.0357(12) 0.0253(11) 0.0346(12) -0.0055(9) 0.0126(10) -0.0005(9)
N1 0.0165(8) 0.0251(9) 0.0300(9) -0.0048(7) 0.0103(7) -0.0006(7)
N2 0.0166(8) 0.0217(9) 0.0229(8) -0.0013(6) 0.0080(7) -0.0008(6)
O1 0.0189(7) 0.0304(8) 0.0348(8) -0.0041(6) 0.0120(6) -0.0018(6)
O2 0.0177(6) 0.0322(8) 0.0314(8) -0.0036(7) 0.0097(6) 0.0004(6)

loop_
_atom_type_symbol
_atom_type_description
_atom_type_scat_dispersion_real
_atom_type_scat_dispersion_imag
_atom_type_scat_source
C C 0.0181 0.0091 'International Tables Vol C Tables 4.2.6.8 and 6.1.1.4'
H H 0.0000 0.0000 'International Tables Vol C Tables 4.2.6.8 and 6.1.1.4'
N N 0.0311 0.0180 'International Tables Vol C Tables 4.2.6.8 and 6.1.1.4'
O O 0.0492 0.0322 'International Tables Vol C Tables 4.2.6.8 and 6.1.1.4'

loop_
_exptl_crystal_face_index_h
_exptl_crystal_face_index_k
_exptl_crystal_face_index_l
_exptl_crystal_face_perp_dist
-1.00 0.00 1.00 0.1590
-1.00 1.00 0.00 0.1960
0.00 -1.00 -1.00 0.0190
0.00 1.00 1.00 0.0300
0.00 -1.00 1.00 0.0820
0.00 1.00 -1.00 0.0850
1.00 0.00 -1.00 0.1260
1.00 -1.00 0.00 0.1580

loop_
_geom_angle_atom_site_label_1
_geom_angle_atom_site_label_2
_geom_angle_atom_site_label_3
_geom_angle
_geom_angle_site_symmetry_1
_geom_angle_site_symmetry_3
_geom_angle_publ_flag
C2 C1 N1 116.36(18) . . ?
C6 C1 C2 119.77(19) . . ?
C6 C1 N1 123.86(19) . . ?
C1 C2 H2 119.6 . . ?
C3 C2 C1 120.7(2) . . ?
C3 C2 H2 119.6 . . ?
C2 C3 C4 118.9(2) . . ?
C2 C3 C12 120.2(2) . . ?
C4 C3 C12 120.9(2) . . ?
C3 C4 H4 119.6 . . ?
C5 C4 C3 120.9(2) . . ?
C5 C4 H4 119.6 . . ?
C4 C5 C6 120.0(2) . . ?
C4 C5 C13 120.8(2) . . ?
C6 C5 C13 119.2(2) . . ?
C1 C6 C5 119.69(19) . . ?
C1 C6 H6 120.2 . . ?
C5 C6 H6 120.2 . . ?
N1 C7 C8 115.61(17) . . ?
O1 C7 C8 120.60(17) . . ?
O1 C7 N1 123.79(19) . . ?
C7 C8 H8 109.3 . . ?
C7 C8 C9 107.97(16) . . ?
C7 C8 C14 109.01(17) . . ?
C9 C8 H8 109.3 . . ?
C14 C8 H8 109.3 . . ?
C14 C8 C9 111.91(18) . . ?
C8 C9 H9 107.8 . . ?
C10 C9 C8 108.31(19) . . ?
C10 C9 H9 107.8 . . ?
C10 C9 C15 110.8(2) . . ?
C15 C9 C8 114.16(18) . . ?
C15 C9 H9 107.8 . . ?
C11 C10 C9 176.0(3) . . ?
C10 C11 H11 180.0 . . ?
C3 C12 H12A 109.5 . . ?
C3 C12 H12B 109.5 . . ?
C3 C12 H12C 109.5 . . ?
H12A C12 H12B 109.5 . . ?
H12A C12 H12C 109.5 . . ?
H12B C12 H12C 109.5 . . ?
C5 C13 H13A 109.5 . . ?
C5 C13 H13B 109.5 . . ?
C5 C13 H13C 109.5 . . ?
H13A C13 H13B 109.5 . . ?
H13A C13 H13C 109.5 . . ?
H13B C13 H13C 109.5 . . ?
C8 C14 H14A 109.5 . . ?
C8 C14 H14B 109.5 . . ?
C8 C14 H14C 109.5 . . ?
H14A C14 H14B 109.5 . . ?
H14A C14 H14C 109.5 . . ?
H14B C14 H14C 109.5 . . ?
C9 C15 H15A 108.7 . . ?
C9 C15 H15B 108.7 . . ?
H15A C15 H15B 107.6 . . ?
C16 C15 C9 114.2(2) . . ?
C16 C15 H15A 108.7 . . ?
C16 C15 H15B 108.7 . . ?
C15 C16 H16A 109.5 . . ?
C15 C16 H16B 109.5 . . ?
C15 C16 H16C 109.5 . . ?
H16A C16 H16B 109.5 . . ?
H16A C16 H16C 109.5 . . ?
H16B C16 H16C 109.5 . . ?
C18 C17 N2 115.94(18) . . ?
C22 C17 C18 120.24(19) . . ?
C22 C17 N2 123.81(18) . . ?
C17 C18 H18 119.7 . . ?
C19 C18 C17 120.7(2) . . ?
C19 C18 H18 119.7 . . ?
C18 C19 C20 118.4(2) . . ?
C18 C19 C28 120.3(2) . . ?
C20 C19 C28 121.2(2) . . ?
C19 C20 H20 119.2 . . ?
C21 C20 C19 121.6(2) . . ?
C21 C20 H20 119.2 . . ?
C20 C21 C22 119.6(2) . . ?
C20 C21 C29 120.8(2) . . ?
C22 C21 C29 119.6(2) . . ?
C17 C22 C21 119.42(19) . . ?
C17 C22 H22 120.3 . . ?
C21 C22 H22 120.3 . . ?
N2 C23 C24 114.45(17) . . ?
O2 C23 C24 120.89(17) . . ?
O2 C23 N2 124.65(18) . . ?
C23 C24 H24 109.1 . . ?
C23 C24 C25 108.51(16) . . ?
C23 C24 C30 109.59(17) . . ?
C25 C24 H24 109.1 . . ?
C30 C24 H24 109.1 . . ?
C30 C24 C25 111.50(16) . . ?
C24 C25 H25 107.4 . . ?
C26 C25 C24 111.06(16) . . ?
C26 C25 H25 107.4 . . ?
C26 C25 C31 111.01(17) . . ?
C31 C25 C24 112.42(17) . . ?
C31 C25 H25 107.4 . . ?
C27 C26 C25 177.8(2) . . ?
C26 C27 H27 180.0 . . ?
C19 C28 H28A 109.5 . . ?
C19 C28 H28B 109.5 . . ?
C19 C28 H28C 109.5 . . ?
H28A C28 H28B 109.5 . . ?
H28A C28 H28C 109.5 . . ?
H28B C28 H28C 109.5 . . ?
C21 C29 H29A 109.5 . . ?
C21 C29 H29B 109.5 . . ?
C21 C29 H29C 109.5 . . ?
H29A C29 H29B 109.5 . . ?
H29A C29 H29C 109.5 . . ?
H29B C29 H29C 109.5 . . ?
C24 C30 H30A 109.5 . . ?
C24 C30 H30B 109.5 . . ?
C24 C30 H30C 109.5 . . ?
H30A C30 H30B 109.5 . . ?
H30A C30 H30C 109.5 . . ?
H30B C30 H30C 109.5 . . ?
C25 C31 H31A 109.0 . . ?
C25 C31 H31B 109.0 . . ?
H31A C31 H31B 107.8 . . ?
C32 C31 C25 112.99(19) . . ?
C32 C31 H31A 109.0 . . ?
C32 C31 H31B 109.0 . . ?
C31 C32 H32A 109.5 . . ?
C31 C32 H32B 109.5 . . ?
C31 C32 H32C 109.5 . . ?
H32A C32 H32B 109.5 . . ?
H32A C32 H32C 109.5 . . ?
H32B C32 H32C 109.5 . . ?
C1 N1 H1 115.1(17) . . ?
C7 N1 C1 128.01(17) . . ?
C7 N1 H1 116.5(17) . . ?
C17 N2 H2A 114.9(17) . . ?
C23 N2 C17 128.36(17) . . ?
C23 N2 H2A 116.6(17) . . ?

loop_
_geom_bond_atom_site_label_1
_geom_bond_atom_site_label_2
_geom_bond_distance
_geom_bond_site_symmetry_2
_geom_bond_publ_flag
C1 C2 1.398(3) . ?
C1 C6 1.392(3) . ?
C1 N1 1.420(3) . ?
C2 H2 0.9500 . ?
C2 C3 1.391(3) . ?
C3 C4 1.396(3) . ?
C3 C12 1.513(3) . ?
C4 H4 0.9500 . ?
C4 C5 1.383(3) . ?
C5 C6 1.399(3) . ?
C5 C13 1.512(3) . ?
C6 H6 0.9500 . ?
C7 C8 1.523(3) . ?
C7 N1 1.350(3) . ?
C7 O1 1.239(2) . ?
C8 H8 1.0000 . ?
C8 C9 1.552(3) . ?
C8 C14 1.527(3) . ?
C9 H9 1.0000 . ?
C9 C10 1.473(4) . ?
C9 C15 1.545(3) . ?
C10 C11 1.188(4) . ?
C11 H11 0.9500 . ?
C12 H12A 0.9800 . ?
C12 H12B 0.9800 . ?
C12 H12C 0.9800 . ?
C13 H13A 0.9800 . ?
C13 H13B 0.9800 . ?
C13 H13C 0.9800 . ?
C14 H14A 0.9800 . ?
C14 H14B 0.9800 . ?
C14 H14C 0.9800 . ?
C15 H15A 0.9900 . ?
C15 H15B 0.9900 . ?
C15 C16 1.516(4) . ?
C16 H16A 0.9800 . ?
C16 H16B 0.9800 . ?
C16 H16C 0.9800 . ?
C17 C18 1.398(3) . ?
C17 C22 1.392(3) . ?
C17 N2 1.417(3) . ?
C18 H18 0.9500 . ?
C18 C19 1.386(3) . ?
C19 C20 1.396(3) . ?
C19 C28 1.507(3) . ?
C20 H20 0.9500 . ?
C20 C21 1.386(3) . ?
C21 C22 1.396(3) . ?
C21 C29 1.510(3) . ?
C22 H22 0.9500 . ?
C23 C24 1.525(3) . ?
C23 N2 1.347(2) . ?
C23 O2 1.232(2) . ?
C24 H24 1.0000 . ?
C24 C25 1.557(3) . ?
C24 C30 1.529(3) . ?
C25 H25 1.0000 . ?
C25 C26 1.469(3) . ?
C25 C31 1.536(3) . ?
C26 C27 1.192(3) . ?
C27 H27 0.9500 . ?
C28 H28A 0.9800 . ?
C28 H28B 0.9800 . ?
C28 H28C 0.9800 . ?
C29 H29A 0.9800 . ?
C29 H29B 0.9800 . ?
C29 H29C 0.9800 . ?
C30 H30A 0.9800 . ?
C30 H30B 0.9800 . ?
C30 H30C 0.9800 . ?
C31 H31A 0.9900 . ?
C31 H31B 0.9900 . ?
C31 C32 1.523(3) . ?
C32 H32A 0.9800 . ?
C32 H32B 0.9800 . ?
C32 H32C 0.9800 . ?
N1 H1 0.93(3) . ?
N2 H2A 0.86(3) . ?

loop_
_geom_torsion_atom_site_label_1
_geom_torsion_atom_site_label_2
_geom_torsion_atom_site_label_3
_geom_torsion_atom_site_label_4
_geom_torsion
_geom_torsion_site_symmetry_1
_geom_torsion_site_symmetry_2
_geom_torsion_site_symmetry_3
_geom_torsion_site_symmetry_4
_geom_torsion_publ_flag
C1 C2 C3 C4 0.0(3) . . . . ?
C1 C2 C3 C12 -179.0(2) . . . . ?
C2 C1 C6 C5 -1.1(3) . . . . ?
C2 C1 N1 C7 160.9(2) . . . . ?
C2 C3 C4 C5 -0.5(3) . . . . ?
C3 C4 C5 C6 0.2(3) . . . . ?
C3 C4 C5 C13 -178.8(2) . . . . ?
C4 C5 C6 C1 0.6(3) . . . . ?
C6 C1 C2 C3 0.8(3) . . . . ?
C6 C1 N1 C7 -19.7(3) . . . . ?
C7 C8 C9 C10 -55.6(2) . . . . ?
C7 C8 C9 C15 -179.50(18) . . . . ?
C8 C7 N1 C1 -173.14(18) . . . . ?
C8 C9 C15 C16 60.7(3) . . . . ?
C10 C9 C15 C16 -61.9(3) . . . . ?
C12 C3 C4 C5 178.5(2) . . . . ?
C13 C5 C6 C1 179.6(2) . . . . ?
C14 C8 C9 C10 -175.54(19) . . . . ?
C14 C8 C9 C15 60.5(2) . . . . ?
C17 C18 C19 C20 0.4(3) . . . . ?
C17 C18 C19 C28 -178.9(2) . . . . ?
C18 C17 C22 C21 2.2(3) . . . . ?
C18 C17 N2 C23 -167.38(19) . . . . ?
C18 C19 C20 C21 0.9(3) . . . . ?
C19 C20 C21 C22 -0.7(3) . . . . ?
C19 C20 C21 C29 178.5(2) . . . . ?
C20 C21 C22 C17 -0.9(3) . . . . ?
C22 C17 C18 C19 -2.0(3) . . . . ?
C22 C17 N2 C23 13.4(3) . . . . ?
C23 C24 C25 C26 -44.0(2) . . . . ?
C23 C24 C25 C31 -169.07(17) . . . . ?
C24 C23 N2 C17 -177.55(18) . . . . ?
C24 C25 C31 C32 -177.06(17) . . . . ?
C26 C25 C31 C32 57.9(2) . . . . ?
C28 C19 C20 C21 -179.8(2) . . . . ?
C29 C21 C22 C17 179.9(2) . . . . ?
C30 C24 C25 C26 -164.79(18) . . . . ?
C30 C24 C25 C31 70.1(2) . . . . ?
N1 C1 C2 C3 -179.8(2) . . . . ?
N1 C1 C6 C5 179.48(19) . . . . ?
N1 C7 C8 C9 118.1(2) . . . . ?
N1 C7 C8 C14 -120.2(2) . . . . ?
N2 C17 C18 C19 178.73(19) . . . . ?
N2 C17 C22 C21 -178.57(18) . . . . ?
N2 C23 C24 C25 108.82(19) . . . . ?
N2 C23 C24 C30 -129.22(19) . . . . ?
O1 C7 C8 C9 -62.0(2) . . . . ?
O1 C7 C8 C14 59.8(2) . . . . ?
O1 C7 N1 C1 6.9(3) . . . . ?
O2 C23 C24 C25 -70.0(2) . . . . ?
O2 C23 C24 C30 51.9(2) . . . . ?
O2 C23 N2 C17 1.3(3) . . . . ?
